data_1559236
loop_
_publ_author_name
'Safaie, Niloofar'
'Rawal, Bandana'
'Ohno, Kohji'
'Ferrier, Robert C.'

_publ_section_title
;
 Aluminum-Based Initiators from Thiols for Epoxide Polymerizations
;
_journal_issue 19
_journal_name_full Macromolecules
_journal_page_first 8181
_journal_page_last 8191
_journal_paper_doi 10.1021/acs.macromol.0c00464
_journal_volume 53
_journal_year 2020
_chemical_formula_moiety 'C9 H13 Al S'
_chemical_formula_sum 'C9 H13 Al S'
_chemical_formula_weight 180.23
_space_group_crystal_system monoclinic
_space_group_IT_number 14
_space_group_name_Hall '-P 2ybc'
_space_group_name_H-M_alt 'P 1 21/c 1'
_atom_sites_solution_hydrogens geom
_atom_sites_solution_primary dual
_audit_creation_date 2019-12-06
_audit_creation_method
;
Olex2 1.3
(compiled Nov 21 2019 18:26:39 for OlexSys, GUI svn.r6003)
;
_cell_angle_alpha 90
_cell_angle_beta 96.5760(10)
_cell_angle_gamma 90
_cell_formula_units_Z 4
_cell_length_a 10.7446(2)
_cell_length_b 13.1338(3)
_cell_length_c 7.1627(2)
_cell_measurement_reflns_used 9942
_cell_measurement_temperature 173.0
_cell_measurement_theta_max 68.41
_cell_measurement_theta_min 3.37
_cell_volume 1004.13(4)
_computing_cell_refinement 'SAINT V8.38A (?, 2016)'
_computing_data_collection 'COSMO (BRUKER, V1.61, 2009)'
_computing_data_reduction 'SAINT V8.38A (?, 2016)'
_computing_molecular_graphics
;
O. V. Dolomanov, L. J. Bourhis, R. J. Gildea, J. A. K. Howard and H. Puschmann,
OLEX2: a complete structure solution, refinement and analysis program.
J. Appl. Cryst. (2009). 42, 339-341.
;
_computing_publication_material
;
O. V. Dolomanov, L. J. Bourhis, R. J. Gildea, J. A. K. Howard and H. Puschmann,
OLEX2: a complete structure solution, refinement and analysis program.
J. Appl. Cryst. (2009). 42, 339-341.
;
_computing_structure_refinement 'SHELXL (Sheldrick, Acta Cryst. A64 2008, 112-122)'
_computing_structure_solution 'SHELXT (Sheldrick, G.M. (2015). Acta Cryst. A71, 3-8)'
_diffrn_ambient_temperature 173(1)
_diffrn_detector_area_resol_mean 8.36
_diffrn_measured_fraction_theta_full 0.979
_diffrn_measured_fraction_theta_max 0.976
_diffrn_measurement_device_type 'Bruker APEX-II CCD'
_diffrn_measurement_method '\w and \f'
_diffrn_radiation_monochromator graphite
_diffrn_radiation_type CuK\a
_diffrn_radiation_wavelength 1.54178
_diffrn_reflns_av_R_equivalents 0.0387
_diffrn_reflns_av_unetI/netI 0.0254
_diffrn_reflns_Laue_measured_fraction_full 0.979
_diffrn_reflns_Laue_measured_fraction_max 0.976
_diffrn_reflns_limit_h_max 12
_diffrn_reflns_limit_h_min -12
_diffrn_reflns_limit_k_max 15
_diffrn_reflns_limit_k_min -15
_diffrn_reflns_limit_l_max 7
_diffrn_reflns_limit_l_min -8
_diffrn_reflns_number 15261
_diffrn_reflns_point_group_measured_fraction_full 0.979
_diffrn_reflns_point_group_measured_fraction_max 0.976
_diffrn_reflns_theta_full 67.679
_diffrn_reflns_theta_max 68.408
_diffrn_reflns_theta_min 4.142
_diffrn_source 'sealed tube'
_diffrn_source_current 30.0
_diffrn_source_power 1.2
_diffrn_source_voltage 40.0
_diffrn_standards_number 0
_exptl_absorpt_coefficient_mu 3.190
_exptl_absorpt_correction_T_max 0.7531
_exptl_absorpt_correction_T_min 0.4904
_exptl_absorpt_correction_type multi-scan
_exptl_absorpt_process_details
;
SADABS-2016/2 (Bruker,2016/2) was used for absorption correction.
wR2(int) was 0.1097 before and 0.0538 after correction.
The Ratio of minimum to maximum transmission is 0.6512.
The \l/2 correction factor is Not present.
;
_exptl_crystal_colour colourless
_exptl_crystal_colour_primary colourless
_exptl_crystal_density_diffrn 1.192
_exptl_crystal_description plate
_exptl_crystal_F_000 384
_exptl_crystal_recrystallization_method 'used as received'
_exptl_crystal_size_max 0.513
_exptl_crystal_size_mid 0.34
_exptl_crystal_size_min 0.066
_refine_diff_density_max 0.301
_refine_diff_density_min -0.178
_refine_diff_density_rms 0.050
_refine_ls_extinction_method none
_refine_ls_goodness_of_fit_ref 1.073
_refine_ls_hydrogen_treatment constr
_refine_ls_matrix_type full
_refine_ls_number_parameters 102
_refine_ls_number_reflns 1807
_refine_ls_number_restraints 0
_refine_ls_restrained_S_all 1.073
_refine_ls_R_factor_all 0.0310
_refine_ls_R_factor_gt 0.0292
_refine_ls_shift/su_max 0.001
_refine_ls_shift/su_mean 0.000
_refine_ls_structure_factor_coef Fsqd
_refine_ls_weighting_details 'w=1/[\s^2^(Fo^2^)+(0.0391P)^2^+0.4365P] where P=(Fo^2^+2Fc^2^)/3'
_refine_ls_weighting_scheme calc
_refine_ls_wR_factor_gt 0.0763
_refine_ls_wR_factor_ref 0.0779
_reflns_Friedel_coverage 0.000
_reflns_number_gt 1712
_reflns_number_total 1807
_reflns_threshold_expression 'I > 2\s(I)'
_cod_data_source_file ma0c00464_si_003.cif
_cod_data_source_block rf1119a
_cod_depositor_comments 'Adding full bibliography for 1559235--1559237.cif.'
_cod_database_code 1559236
_shelxl_version_number 2013-3
_shelx_space_group_comment
;
The symmetry employed for this shelxl refinement is uniquely defined
by the following loop, which should always be used as a source of
symmetry information in preference to the above space-group names.
They are only intended as comments.
;
_shelx_estimated_absorpt_t_max 0.817
_shelx_estimated_absorpt_t_min 0.291
_olex2_refinement_description
;
1. Fixed Uiso
 At 1.2 times of:
  All C(H) groups, All C(H,H) groups
 At 1.5 times of:
  All C(H,H,H) groups
2.a Secondary CH2 refined with riding coordinates:
 C3(H3A,H3B)
2.b Aromatic/amide H refined with riding coordinates:
 C5(H5), C6(H6), C7(H7), C8(H8), C9(H9)
2.c Idealised Me refined as rotating group:
 C1(H1A,H1B,H1C), C2(H2A,H2B,H2C)
;
_olex2_diffrn_ambient_temperature_device 'Oxford Cryosystems'
_olex2_exptl_crystal_mounting_method
'The crystal was mounted on a nylon loop with minium paratone oil frozen in Liquid nitrogen and mounted at 173K'
_olex2_submission_original_sample_id NS-I-39
_olex2_submission_special_instructions 'No special instructions were received'

loop_
_space_group_symop_operation_xyz
'x, y, z'
'-x, y+1/2, -z+1/2'
'-x, -y, -z'
'x, -y-1/2, z-1/2'

loop_
_atom_site_label
_atom_site_type_symbol
_atom_site_fract_x
_atom_site_fract_y
_atom_site_fract_z
_atom_site_U_iso_or_equiv
_atom_site_adp_type
_atom_site_occupancy
_atom_site_site_symmetry_order
_atom_site_calc_flag
_atom_site_refinement_flags_posn
_atom_site_refinement_flags_adp
_atom_site_refinement_flags_occupancy
_atom_site_disorder_assembly
_atom_site_disorder_group
S1 S 0.68163(3) 0.75483(2) 0.49143(5) 0.01960(13) Uani 1 1 d . . . . .
Al1 Al 0.81955(4) 0.71935(3) 0.26810(6) 0.02061(14) Uani 1 1 d . . . . .
C1 C 0.86501(16) 0.57521(13) 0.2716(2) 0.0327(4) Uani 1 1 d . . . . .
H1A H 0.9176 0.5595 0.3890 0.049 Uiso 1 1 calc R U . . .
H1B H 0.9114 0.5602 0.1647 0.049 Uiso 1 1 calc R U . . .
H1C H 0.7888 0.5336 0.2628 0.049 Uiso 1 1 calc R U . . .
C2 C 0.94498(15) 0.82747(14) 0.2943(2) 0.0332(4) Uani 1 1 d . . . . .
H2A H 0.9030 0.8938 0.2857 0.050 Uiso 1 1 calc R U . . .
H2B H 0.9992 0.8215 0.1938 0.050 Uiso 1 1 calc R U . . .
H2C H 0.9956 0.8214 0.4165 0.050 Uiso 1 1 calc R U . . .
C3 C 0.60381(14) 0.63209(11) 0.5312(2) 0.0266(3) Uani 1 1 d . . . . .
H3A H 0.6563 0.5754 0.4935 0.032 Uiso 1 1 calc R U . . .
H3B H 0.5958 0.6245 0.6668 0.032 Uiso 1 1 calc R U . . .
C4 C 0.47630(14) 0.62575(11) 0.4218(2) 0.0254(3) Uani 1 1 d . . . . .
C5 C 0.46177(17) 0.58933(13) 0.2387(2) 0.0351(4) Uani 1 1 d . . . . .
H5 H 0.5334 0.5695 0.1814 0.042 Uiso 1 1 calc R U . . .
C6 C 0.3443(2) 0.58164(16) 0.1391(3) 0.0523(6) Uani 1 1 d . . . . .
H6 H 0.3359 0.5567 0.0138 0.063 Uiso 1 1 calc R U . . .
C7 C 0.2408(2) 0.60943(17) 0.2190(4) 0.0623(7) Uani 1 1 d . . . . .
H7 H 0.1603 0.6036 0.1498 0.075 Uiso 1 1 calc R U . . .
C8 C 0.25252(18) 0.64618(17) 0.4005(4) 0.0619(7) Uani 1 1 d . . . . .
H8 H 0.1799 0.6655 0.4561 0.074 Uiso 1 1 calc R U . . .
C9 C 0.37095(16) 0.65512(14) 0.5030(3) 0.0417(4) Uani 1 1 d . . . . .
H9 H 0.3791 0.6812 0.6275 0.050 Uiso 1 1 calc R U . . .

loop_
_atom_site_aniso_label
_atom_site_aniso_U_11
_atom_site_aniso_U_22
_atom_site_aniso_U_33
_atom_site_aniso_U_23
_atom_site_aniso_U_13
_atom_site_aniso_U_12
S1 0.0203(2) 0.0230(2) 0.0153(2) -0.00020(12) 0.00120(13) -0.00298(12)
Al1 0.0197(2) 0.0245(3) 0.0172(2) 0.00053(15) 0.00064(17) 0.00162(15)
C1 0.0367(9) 0.0311(8) 0.0299(9) 0.0007(6) 0.0024(6) 0.0087(7)
C2 0.0269(8) 0.0420(9) 0.0303(9) -0.0008(7) 0.0024(6) -0.0093(7)
C3 0.0278(8) 0.0250(7) 0.0262(8) 0.0039(6) -0.0006(6) -0.0074(6)
C4 0.0241(7) 0.0209(7) 0.0307(8) 0.0022(6) 0.0019(6) -0.0047(6)
C5 0.0390(9) 0.0349(9) 0.0301(9) 0.0018(7) -0.0019(7) -0.0105(7)
C6 0.0578(13) 0.0456(11) 0.0466(11) 0.0090(9) -0.0231(10) -0.0207(10)
C7 0.0381(12) 0.0443(12) 0.0961(19) 0.0211(12) -0.0289(11) -0.0122(9)
C8 0.0262(10) 0.0433(11) 0.117(2) 0.0117(13) 0.0135(11) 0.0052(8)
C9 0.0345(9) 0.0331(9) 0.0595(12) -0.0045(8) 0.0146(8) -0.0030(7)

loop_
_atom_type_symbol
_atom_type_description
_atom_type_scat_dispersion_real
_atom_type_scat_dispersion_imag
_atom_type_scat_source
C C 0.0181 0.0091 'International Tables Vol C Tables 4.2.6.8 and 6.1.1.4'
H H 0.0000 0.0000 'International Tables Vol C Tables 4.2.6.8 and 6.1.1.4'
Al Al 0.2130 0.2455 'International Tables Vol C Tables 4.2.6.8 and 6.1.1.4'
S S 0.3331 0.5567 'International Tables Vol C Tables 4.2.6.8 and 6.1.1.4'

loop_
_exptl_crystal_face_index_h
_exptl_crystal_face_index_k
_exptl_crystal_face_index_l
_exptl_crystal_face_perp_dist
0.00 1.00 1.00 0.2160
0.00 -1.00 0.00 0.1600
0.00 1.00 0.00 0.1700
1.00 0.00 0.00 0.0180
-1.00 0.00 0.00 0.0330
0.00 0.00 -1.00 0.1700
0.00 0.00 1.00 0.2510
1.00 1.00 -2.00 0.1510
1.00 -2.00 -3.00 0.1820
1.00 -3.00 -1.00 0.1580

loop_
_geom_angle_atom_site_label_1
_geom_angle_atom_site_label_2
_geom_angle_atom_site_label_3
_geom_angle
_geom_angle_site_symmetry_1
_geom_angle_site_symmetry_3
_geom_angle_publ_flag
Al1 S1 Al1 102.48(2) . 4_576 ?
C3 S1 Al1 104.30(5) . 4_576 ?
C3 S1 Al1 105.26(5) . . ?
S1 Al1 S1 99.150(19) . 4_575 ?
C1 Al1 S1 111.08(5) . . ?
C1 Al1 S1 106.38(5) . 4_575 ?
C2 Al1 S1 109.66(5) . 4_575 ?
C2 Al1 S1 105.83(5) . . ?
C2 Al1 C1 122.32(8) . . ?
Al1 C1 H1A 109.5 . . ?
Al1 C1 H1B 109.5 . . ?
Al1 C1 H1C 109.5 . . ?
H1A C1 H1B 109.5 . . ?
H1A C1 H1C 109.5 . . ?
H1B C1 H1C 109.5 . . ?
Al1 C2 H2A 109.5 . . ?
Al1 C2 H2B 109.5 . . ?
Al1 C2 H2C 109.5 . . ?
H2A C2 H2B 109.5 . . ?
H2A C2 H2C 109.5 . . ?
H2B C2 H2C 109.5 . . ?
S1 C3 H3A 109.3 . . ?
S1 C3 H3B 109.3 . . ?
H3A C3 H3B 108.0 . . ?
C4 C3 S1 111.65(10) . . ?
C4 C3 H3A 109.3 . . ?
C4 C3 H3B 109.3 . . ?
C5 C4 C3 120.65(14) . . ?
C9 C4 C3 120.41(15) . . ?
C9 C4 C5 118.93(16) . . ?
C4 C5 H5 119.6 . . ?
C6 C5 C4 120.74(19) . . ?
C6 C5 H5 119.6 . . ?
C5 C6 H6 119.8 . . ?
C7 C6 C5 120.4(2) . . ?
C7 C6 H6 119.8 . . ?
C6 C7 H7 120.0 . . ?
C6 C7 C8 120.05(18) . . ?
C8 C7 H7 120.0 . . ?
C7 C8 H8 119.9 . . ?
C7 C8 C9 120.2(2) . . ?
C9 C8 H8 119.9 . . ?
C4 C9 C8 119.6(2) . . ?
C4 C9 H9 120.2 . . ?
C8 C9 H9 120.2 . . ?

loop_
_geom_bond_atom_site_label_1
_geom_bond_atom_site_label_2
_geom_bond_distance
_geom_bond_site_symmetry_2
_geom_bond_publ_flag
S1 Al1 2.3483(5) . ?
S1 Al1 2.3591(5) 4_576 ?
S1 C3 1.8530(15) . ?
Al1 S1 2.3591(5) 4_575 ?
Al1 C1 1.9546(17) . ?
Al1 C2 1.9519(16) . ?
C1 H1A 0.9800 . ?
C1 H1B 0.9800 . ?
C1 H1C 0.9800 . ?
C2 H2A 0.9800 . ?
C2 H2B 0.9800 . ?
C2 H2C 0.9800 . ?
C3 H3A 0.9900 . ?
C3 H3B 0.9900 . ?
C3 C4 1.501(2) . ?
C4 C5 1.387(2) . ?
C4 C9 1.385(2) . ?
C5 H5 0.9500 . ?
C5 C6 1.380(3) . ?
C6 H6 0.9500 . ?
C6 C7 1.358(4) . ?
C7 H7 0.9500 . ?
C7 C8 1.379(4) . ?
C8 H8 0.9500 . ?
C8 C9 1.399(3) . ?
C9 H9 0.9500 . ?

loop_
_geom_torsion_atom_site_label_1
_geom_torsion_atom_site_label_2
_geom_torsion_atom_site_label_3
_geom_torsion_atom_site_label_4
_geom_torsion
_geom_torsion_site_symmetry_1
_geom_torsion_site_symmetry_2
_geom_torsion_site_symmetry_3
_geom_torsion_site_symmetry_4
_geom_torsion_publ_flag
S1 C3 C4 C5 87.88(16) . . . . ?
S1 C3 C4 C9 -92.89(16) . . . . ?
Al1 S1 C3 C4 153.16(10) 4_576 . . . ?
Al1 S1 C3 C4 -99.34(11) . . . . ?
C3 C4 C5 C6 178.77(15) . . . . ?
C3 C4 C9 C8 -178.34(16) . . . . ?
C4 C5 C6 C7 -0.2(3) . . . . ?
C5 C4 C9 C8 0.9(3) . . . . ?
C5 C6 C7 C8 0.4(3) . . . . ?
C6 C7 C8 C9 0.1(3) . . . . ?
C7 C8 C9 C4 -0.7(3) . . . . ?
C9 C4 C5 C6 -0.5(2) . . . . ?
